data_4317279
loop_
_publ_author_name
'Urko Garc\'ia-Couceiro'
'Oscar Castillo'
'Javier Cepeda'
'M\'onica Lanchas'
'Antonio Luque'
'Sonia P\'erez-Y\'a\~nez'
'Pascual Rom\'an'
'Daniel Vallejo-S\'anchez'

_publ_contact_author
;
 Oscar Castillo. Departamento de Quimica Inorganica.
 Facultad de Ciencia y Tecnologia
 Universidad del Pais Vasco,  Apdo. 644, E-48080 Bilbao, Spain
;
_publ_contact_author_email oscar.castillo@ehu.es
_publ_contact_author_fax '+34-946 013 500'
_publ_contact_author_phone '+34-946 015 991'
_publ_section_title
;
 Influence of the Synthetic Conditions on the Structural Diversity of
 Extended Manganese-Oxalato-1,2-bis(4-pyridyl)ethylene Systems
;
_journal_name_full 'Inorganic Chemistry'
_journal_page_first 11346
_journal_page_last 11361
_journal_paper_doi 10.1021/ic100928t
_journal_volume 49
_journal_year 2010
_chemical_compound_source 'synthesis as described'
_chemical_formula_moiety 'C27 H24 Mn2 N5 O11'
_chemical_formula_sum 'C27 H24 Mn2 N5 O11'
_chemical_formula_weight 704.39
_chemical_name_systematic
;
catena-{tri(mu-oxalato)tetraaquatetra[1,2-bis(4-pyridyl)ethylene]
tetramanganese(II)} dinitrate
;
_space_group_IT_number 14
_symmetry_cell_setting monoclinic
_symmetry_Int_Tables_number 14
_symmetry_space_group_name_Hall '-P 2ybc'
_symmetry_space_group_name_H-M 'P 1 21/c 1'
_atom_sites_solution_hydrogens geom
_atom_sites_solution_primary direct
_atom_sites_solution_secondary difmap
_audit_creation_method SHELXL97
_cell_angle_alpha 90.00
_cell_angle_beta 92.980(10)
_cell_angle_gamma 90.00
_cell_formula_units_Z 4
_cell_length_a 13.748(2)
_cell_length_b 11.3430(10)
_cell_length_c 24.652(2)
_cell_measurement_reflns_used 11168
_cell_measurement_temperature 293(2)
_cell_measurement_theta_max 30.00
_cell_measurement_theta_min 2.81
_cell_volume 3839.1(7)
_computing_cell_refinement 'CrysAlis CCD (Oxford Diffraction, 2003)'
_computing_data_collection 'CrysAlis CCD (Oxford Diffraction, 2003)'
_computing_data_reduction 'CrysAlis RED (Oxford Diffraction, 2003)'
_computing_molecular_graphics 'Ortep-3 (Farrugia, 1997)'
_computing_publication_material 'WinGX (Farrugia, 1999)'
_computing_structure_refinement 'SHELXL-97 (Sheldrick, 1997)'
_computing_structure_solution 'Sir92 (Altamore et al., 1993)'
_diffrn_ambient_temperature 293(2)
_diffrn_measured_fraction_theta_full 0.998
_diffrn_measured_fraction_theta_max 0.998
_diffrn_measurement_device_type Xcalibur
_diffrn_measurement_method \w
_diffrn_radiation_monochromator graphite
_diffrn_radiation_source 'fine-focus sealed tube'
_diffrn_radiation_type MoK\a
_diffrn_radiation_wavelength 0.71073
_diffrn_reflns_av_R_equivalents 0.0735
_diffrn_reflns_av_sigmaI/netI 0.1087
_diffrn_reflns_limit_h_max 19
_diffrn_reflns_limit_h_min -19
_diffrn_reflns_limit_k_max 15
_diffrn_reflns_limit_k_min -15
_diffrn_reflns_limit_l_max 34
_diffrn_reflns_limit_l_min -34
_diffrn_reflns_number 37861
_diffrn_reflns_theta_full 30.00
_diffrn_reflns_theta_max 30.00
_diffrn_reflns_theta_min 2.81
_diffrn_standards_decay_% 0
_diffrn_standards_interval_count 0
_diffrn_standards_interval_time 0
_diffrn_standards_number 0
_exptl_absorpt_coefficient_mu 0.711
_exptl_absorpt_correction_T_max 0.898
_exptl_absorpt_correction_T_min 0.784
_exptl_absorpt_correction_type numerical
_exptl_absorpt_process_details 'CrysAlis RED (Oxford Diffraction, 2003)'
_exptl_crystal_colour colourless
_exptl_crystal_density_diffrn 1.219
_exptl_crystal_density_method 'not measured'
_exptl_crystal_description prismatic
_exptl_crystal_F_000 1436
_exptl_crystal_size_max 0.22
_exptl_crystal_size_mid 0.13
_exptl_crystal_size_min 0.09
_platon_squeeze_details ' ?'
_refine_diff_density_max 0.628
_refine_diff_density_min -0.565
_refine_diff_density_rms 0.102
_refine_ls_extinction_method none
_refine_ls_goodness_of_fit_ref 0.999
_refine_ls_hydrogen_treatment constr
_refine_ls_matrix_type full
_refine_ls_number_parameters 404
_refine_ls_number_reflns 11168
_refine_ls_number_restraints 16
_refine_ls_restrained_S_all 1.003
_refine_ls_R_factor_all 0.1151
_refine_ls_R_factor_gt 0.0620
_refine_ls_shift/su_max 0.001
_refine_ls_shift/su_mean 0.000
_refine_ls_structure_factor_coef Fsqd
_refine_ls_weighting_details 'calc w=1/[\s^2^(Fo^2^)+(0.0877P)^2^+0.0000P] where P=(Fo^2^+2Fc^2^)/3'
_refine_ls_weighting_scheme calc
_refine_ls_wR_factor_gt 0.1788
_refine_ls_wR_factor_ref 0.1867
_reflns_number_gt 5338
_reflns_number_total 11168
_reflns_threshold_expression >2sigma(I)
_cod_data_source_file ic100928t_si_002_4.cif
_cod_data_source_block compound-5a
_cod_original_sg_symbol_H-M 'P 21/c'
_cod_database_code 4317279

loop_
_symmetry_equiv_pos_as_xyz
'x, y, z'
'-x, y+1/2, -z+1/2'
'-x, -y, -z'
'x, -y-1/2, z-1/2'

loop_
_atom_site_label
_atom_site_type_symbol
_atom_site_fract_x
_atom_site_fract_y
_atom_site_fract_z
_atom_site_U_iso_or_equiv
_atom_site_adp_type
_atom_site_occupancy
_atom_site_symmetry_multiplicity
_atom_site_calc_flag
_atom_site_refinement_flags
_atom_site_disorder_assembly
_atom_site_disorder_group
Mn1 Mn 0.49632(3) 0.24869(4) 0.286221(17) 0.03034(14) Uani 1 1 d . . .
O1W O 0.4946(2) 0.23878(19) 0.37432(9) 0.0637(8) Uani 1 1 d . . .
H11W H 0.5011 0.2105 0.4067 0.050 Uiso 1 1 d . . .
H12W H 0.4897 0.3136 0.3778 0.050 Uiso 1 1 d . . .
Mn2 Mn 0.49675(4) 0.59767(4) 0.391217(18) 0.03627(15) Uani 1 1 d . . .
O2W O 0.4920(2) 0.7870(2) 0.38422(9) 0.0545(7) Uani 1 1 d . . .
H21W H 0.4953 0.8535 0.3678 0.050 Uiso 1 1 d . . .
H22W H 0.4899 0.8022 0.4180 0.050 Uiso 1 1 d . . .
C1 C 0.5027(2) 0.0233(2) 0.21575(11) 0.0283(6) Uani 1 1 d . . .
O11 O 0.50287(15) 0.13040(16) 0.20685(8) 0.0359(5) Uani 1 1 d . . .
O12 O 0.49548(14) 0.44700(17) 0.32014(8) 0.0341(5) Uani 1 1 d . . .
C2 C 0.4991(2) -0.0178(2) 0.27462(11) 0.0295(6) Uani 1 1 d . . .
O21 O 0.49484(17) 0.05923(18) 0.30973(8) 0.0429(6) Uani 1 1 d . . .
O22 O 0.49865(15) 0.37358(16) 0.21792(7) 0.0353(5) Uani 1 1 d . . .
C3 C 0.4993(2) 0.5626(3) 0.51170(12) 0.0369(7) Uani 1 1 d . . .
O31 O 0.49974(18) 0.6454(2) 0.47980(8) 0.0488(6) Uani 1 1 d . . .
O32 O 0.50161(18) 0.43219(19) 0.43783(8) 0.0476(6) Uani 1 1 d . . .
N11 N 0.3324(2) 0.2463(3) 0.27307(12) 0.0494(7) Uani 1 1 d . . .
C12 C 0.2823(3) 0.3160(4) 0.23901(18) 0.0723(13) Uani 1 1 d . . .
H12 H 0.3174 0.3654 0.2172 0.087 Uiso 1 1 calc R . .
C13 C 0.1848(3) 0.3210(5) 0.23347(19) 0.0838(15) Uani 1 1 d . . .
H13 H 0.1550 0.3728 0.2085 0.101 Uiso 1 1 calc R . .
C14 C 0.1296(3) 0.2514(4) 0.26395(19) 0.0669(11) Uani 1 1 d . . .
C15 C 0.1792(3) 0.1738(4) 0.2971(2) 0.0814(14) Uani 1 1 d . . .
H15 H 0.1451 0.1197 0.3171 0.098 Uiso 1 1 calc R . .
C16 C 0.2802(3) 0.1747(4) 0.3013(2) 0.0735(13) Uani 1 1 d . . .
H16 H 0.3120 0.1223 0.3252 0.088 Uiso 1 1 calc R . .
C17 C 0.0236(3) 0.2610(4) 0.2599(2) 0.0766(13) Uani 1 1 d . . .
H17 H -0.0040 0.3079 0.2322 0.092 Uiso 1 1 calc R . .
C18 C 0.9668(3) 0.2110(5) 0.2908(2) 0.0826(14) Uani 1 1 d . . .
H18 H 0.9946 0.1630 0.3180 0.099 Uiso 1 1 calc R . .
C19 C 0.8597(3) 0.2215(4) 0.28775(19) 0.0650(12) Uani 1 1 d . . .
C20 C 0.8095(3) 0.2899(4) 0.24938(18) 0.0706(12) Uani 1 1 d . . .
H20 H 0.8426 0.3301 0.2231 0.085 Uiso 1 1 calc R . .
C21 C 0.7105(3) 0.2975(4) 0.25062(16) 0.0608(10) Uani 1 1 d . . .
H21 H 0.6773 0.3436 0.2246 0.073 Uiso 1 1 calc R . .
N22 N 0.6595(2) 0.2424(3) 0.28706(12) 0.0454(7) Uani 1 1 d . . .
C23 C 0.7090(3) 0.1764(4) 0.32261(18) 0.0658(11) Uani 1 1 d . . .
H23 H 0.6745 0.1362 0.3483 0.079 Uiso 1 1 calc R . .
C24 C 0.8075(3) 0.1631(4) 0.3243(2) 0.0748(13) Uani 1 1 d . . .
H24 H 0.8385 0.1145 0.3502 0.090 Uiso 1 1 calc R . .
N31 N 0.3339(2) 0.5838(3) 0.38154(12) 0.0519(8) Uani 1 1 d . . .
C32 C 0.2790(4) 0.6762(5) 0.3854(2) 0.0946(17) Uani 1 1 d . . .
H32 H 0.3080 0.7489 0.3926 0.113 Uiso 1 1 calc R . .
C33 C 0.1753(4) 0.6695(6) 0.3789(3) 0.113(2) Uani 1 1 d . . .
H33 H 0.1380 0.7376 0.3809 0.135 Uiso 1 1 calc R . .
C34 C 0.1318(3) 0.5656(6) 0.36993(18) 0.0815(15) Uani 1 1 d . . .
C35 C 0.1895(4) 0.4747(6) 0.3658(2) 0.110(2) Uani 1 1 d . . .
H35 H 0.1621 0.4008 0.3591 0.132 Uiso 1 1 calc R . .
C36 C 0.2884(3) 0.4845(5) 0.3712(2) 0.0926(17) Uani 1 1 d . . .
H36 H 0.3256 0.4168 0.3672 0.111 Uiso 1 1 calc R . .
C37 C 0.0211(4) 0.5507(6) 0.36611(19) 0.1010(18) Uani 1 1 d . . .
H37 H -0.0040 0.4780 0.3549 0.121 Uiso 1 1 calc R . .
C38 C 0.9654(4) 0.6259(6) 0.3765(2) 0.1011(18) Uani 1 1 d . . .
H38 H 0.9911 0.6999 0.3847 0.121 Uiso 1 1 calc R . .
C39 C 0.8582(3) 0.6126(5) 0.37758(17) 0.0755(14) Uani 1 1 d . . .
C40 C 0.8064(4) 0.7020(5) 0.3980(2) 0.0952(17) Uani 1 1 d . . .
H40 H 0.8380 0.7706 0.4097 0.114 Uiso 1 1 calc R . .
C41 C 0.7099(3) 0.6922(4) 0.4015(2) 0.0829(14) Uani 1 1 d . . .
H41 H 0.6767 0.7564 0.4148 0.100 Uiso 1 1 calc R . .
N42 N 0.6594(2) 0.5990(3) 0.38744(11) 0.0497(7) Uani 1 1 d . . .
C43 C 0.7092(3) 0.5091(4) 0.36823(18) 0.0744(13) Uani 1 1 d . . .
H43 H 0.6758 0.4401 0.3588 0.089 Uiso 1 1 calc R . .
C44 C 0.8060(3) 0.5133(5) 0.36176(18) 0.0858(15) Uani 1 1 d . . .
H44 H 0.8375 0.4496 0.3467 0.103 Uiso 1 1 calc R . .
N5 N 1.0270(5) -0.0376(7) 0.3890(3) 0.093(3) Uiso 0.54 1 d PDU A 1
O51 O 1.0596(6) 0.0525(8) 0.4091(4) 0.151(3) Uiso 0.54 1 d PD A 1
O52 O 1.0622(7) -0.0712(8) 0.3477(4) 0.154(3) Uiso 0.54 1 d PD A 1
O53 O 0.9412(7) -0.0566(11) 0.3935(6) 0.231(6) Uiso 0.54 1 d PD A 1
N6 N 1.0383(6) -0.0634(19) 0.3942(4) 0.37(3) Uiso 0.45 1 d PDU B 2
O61 O 1.1164(9) -0.0333(14) 0.3857(6) 0.212(6) Uiso 0.45 1 d PD B 2
O62 O 0.9801(10) -0.0714(11) 0.3588(5) 0.165(5) Uiso 0.45 1 d PD B 2
O63 O 1.0179(9) -0.0831(12) 0.4382(5) 0.190(5) Uiso 0.45 1 d PD B 2

loop_
_atom_site_aniso_label
_atom_site_aniso_U_11
_atom_site_aniso_U_22
_atom_site_aniso_U_33
_atom_site_aniso_U_23
_atom_site_aniso_U_13
_atom_site_aniso_U_12
Mn1 0.0394(3) 0.0217(2) 0.0303(2) 0.00093(18) 0.00503(18) -0.0003(2)
O1W 0.131(3) 0.0272(13) 0.0335(13) -0.0035(10) 0.0124(14) 0.0004(13)
Mn2 0.0465(3) 0.0365(3) 0.0261(2) 0.0003(2) 0.00553(19) 0.0008(2)
O2W 0.100(2) 0.0338(13) 0.0307(12) 0.0046(10) 0.0127(12) 0.0038(12)
C1 0.0311(16) 0.0230(15) 0.0310(15) 0.0018(12) 0.0037(12) -0.0021(12)
O11 0.0533(14) 0.0183(11) 0.0363(11) 0.0054(8) 0.0038(10) 0.0001(9)
O12 0.0434(13) 0.0317(11) 0.0275(10) 0.0041(9) 0.0039(9) 0.0006(9)
C2 0.0321(17) 0.0237(15) 0.0328(15) -0.0029(12) 0.0041(12) -0.0009(12)
O21 0.0760(17) 0.0262(11) 0.0272(11) -0.0002(9) 0.0085(10) 0.0004(10)
O22 0.0545(14) 0.0233(11) 0.0286(10) -0.0033(8) 0.0065(9) -0.0027(9)
C3 0.051(2) 0.0277(16) 0.0324(17) -0.0070(13) 0.0052(14) 0.0004(14)
O31 0.0830(18) 0.0350(12) 0.0287(11) 0.0033(10) 0.0075(11) -0.0033(11)
O32 0.0851(18) 0.0352(13) 0.0229(11) -0.0042(9) 0.0066(10) 0.0022(11)
N11 0.0412(17) 0.0515(18) 0.0561(19) -0.0040(15) 0.0086(14) -0.0066(15)
C12 0.033(2) 0.111(4) 0.072(3) 0.021(3) -0.0017(19) -0.003(2)
C13 0.047(3) 0.119(4) 0.085(3) 0.028(3) -0.002(2) -0.001(3)
C14 0.046(2) 0.076(3) 0.079(3) -0.012(2) 0.002(2) -0.004(2)
C15 0.052(3) 0.071(3) 0.125(4) 0.010(3) 0.039(3) -0.012(2)
C16 0.040(2) 0.062(3) 0.119(4) 0.014(3) 0.021(2) -0.0030(19)
C17 0.051(3) 0.095(4) 0.085(3) -0.008(3) 0.016(2) -0.005(2)
C18 0.065(3) 0.098(4) 0.084(3) -0.009(3) 0.002(3) 0.006(3)
C19 0.034(2) 0.077(3) 0.083(3) -0.023(2) -0.005(2) 0.0122(19)
C20 0.052(3) 0.096(3) 0.065(3) 0.001(2) 0.015(2) -0.008(2)
C21 0.045(2) 0.085(3) 0.054(2) 0.004(2) 0.0065(18) 0.007(2)
N22 0.0387(16) 0.0471(17) 0.0502(17) -0.0082(14) 0.0003(13) 0.0025(14)
C23 0.043(2) 0.068(3) 0.086(3) 0.022(2) -0.003(2) 0.0014(19)
C24 0.052(3) 0.077(3) 0.096(3) 0.017(3) 0.001(2) 0.008(2)
N31 0.0450(18) 0.064(2) 0.0475(17) 0.0017(15) 0.0116(13) 0.0061(16)
C32 0.072(4) 0.074(3) 0.140(5) 0.043(3) 0.026(3) 0.012(3)
C33 0.059(4) 0.118(5) 0.164(6) 0.070(4) 0.033(3) 0.039(3)
C34 0.047(3) 0.136(5) 0.061(3) 0.018(3) 0.008(2) -0.001(3)
C35 0.047(3) 0.151(6) 0.133(5) -0.079(4) 0.006(3) -0.004(3)
C36 0.051(3) 0.102(4) 0.126(4) -0.064(3) 0.025(3) -0.007(3)
C37 0.088(4) 0.155(6) 0.060(3) 0.012(3) 0.002(3) 0.018(4)
C38 0.078(4) 0.131(5) 0.095(4) 0.034(4) 0.009(3) 0.027(3)
C39 0.045(3) 0.123(4) 0.058(3) 0.020(3) -0.002(2) -0.017(3)
C40 0.058(3) 0.084(4) 0.143(5) 0.002(3) -0.004(3) -0.012(3)
C41 0.052(3) 0.069(3) 0.128(4) -0.001(3) 0.000(3) -0.005(2)
N42 0.0471(18) 0.0558(19) 0.0460(16) -0.0037(14) -0.0002(13) -0.0061(15)
C43 0.044(3) 0.084(3) 0.094(3) -0.036(3) -0.005(2) 0.005(2)
C44 0.057(3) 0.119(4) 0.080(3) -0.033(3) -0.008(2) 0.026(3)

loop_
_atom_type_symbol
_atom_type_description
_atom_type_scat_dispersion_real
_atom_type_scat_dispersion_imag
_atom_type_scat_source
C C 0.0033 0.0016 'International Tables Vol C Tables 4.2.6.8 and 6.1.1.4'
H H 0.0000 0.0000 'International Tables Vol C Tables 4.2.6.8 and 6.1.1.4'
N N 0.0061 0.0033 'International Tables Vol C Tables 4.2.6.8 and 6.1.1.4'
O O 0.0106 0.0060 'International Tables Vol C Tables 4.2.6.8 and 6.1.1.4'
Mn Mn 0.3368 0.7283 'International Tables Vol C Tables 4.2.6.8 and 6.1.1.4'

loop_
_geom_angle_atom_site_label_1
_geom_angle_atom_site_label_2
_geom_angle_atom_site_label_3
_geom_angle
_geom_angle_site_symmetry_1
_geom_angle_site_symmetry_3
_geom_angle_publ_flag
O1W Mn1 O22 142.92(8) . . ?
O1W Mn1 O21 71.92(8) . . ?
O22 Mn1 O21 145.17(7) . . ?
O1W Mn1 N22 92.97(11) . . ?
O22 Mn1 N22 88.47(10) . . ?
O21 Mn1 N22 89.40(10) . . ?
O1W Mn1 N11 94.60(11) . . ?
O22 Mn1 N11 87.26(10) . . ?
O21 Mn1 N11 90.18(10) . . ?
N22 Mn1 N11 171.89(10) . . ?
O1W Mn1 O11 142.64(7) . . ?
O22 Mn1 O11 74.41(7) . . ?
O21 Mn1 O11 70.78(7) . . ?
N22 Mn1 O11 84.78(9) . . ?
N11 Mn1 O11 87.43(9) . . ?
O1W Mn1 O12 72.55(7) . . ?
O22 Mn1 O12 70.37(7) . . ?
O21 Mn1 O12 144.47(7) . . ?
N22 Mn1 O12 92.84(9) . . ?
N11 Mn1 O12 92.21(9) . . ?
O11 Mn1 O12 144.74(7) . . ?
O2W Mn2 O32 153.12(8) . . ?
O2W Mn2 N42 90.91(11) . . ?
O32 Mn2 N42 91.38(10) . . ?
O2W Mn2 N31 92.03(11) . . ?
O32 Mn2 N31 89.94(10) . . ?
N42 Mn2 N31 170.78(10) . . ?
O2W Mn2 O31 80.62(8) . . ?
O32 Mn2 O31 72.51(8) . . ?
N42 Mn2 O31 94.06(10) . . ?
N31 Mn2 O31 95.04(10) . . ?
O2W Mn2 O11 76.77(7) . 2_655 ?
O32 Mn2 O11 130.10(7) . 2_655 ?
N42 Mn2 O11 84.52(9) . 2_655 ?
N31 Mn2 O11 87.65(9) . 2_655 ?
O31 Mn2 O11 157.32(8) . 2_655 ?
O2W Mn2 O12 129.76(7) . . ?
O32 Mn2 O12 77.11(7) . . ?
N42 Mn2 O12 86.85(9) . . ?
N31 Mn2 O12 84.56(9) . . ?
O31 Mn2 O12 149.62(8) . . ?
O11 Mn2 O12 53.03(6) 2_655 . ?
O11 C1 O12 124.1(3) . 2_645 ?
O11 C1 C2 118.0(2) . . ?
O12 C1 C2 117.9(2) 2_645 . ?
C1 O11 Mn1 114.12(17) . . ?
C1 O11 Mn2 91.51(16) . 2_645 ?
Mn1 O11 Mn2 154.28(9) . 2_645 ?
C1 O12 Mn1 113.90(18) 2_655 . ?
C1 O12 Mn2 91.37(17) 2_655 . ?
Mn1 O12 Mn2 154.70(9) . . ?
O21 C2 O22 126.8(3) . 2_645 ?
O21 C2 C1 117.1(2) . . ?
O22 C2 C1 116.1(2) 2_645 . ?
C2 O21 Mn1 120.00(19) . . ?
C2 O22 Mn1 121.64(17) 2_655 . ?
O31 C3 O32 127.2(3) . 3_666 ?
O31 C3 C3 117.9(3) . 3_666 ?
O32 C3 C3 114.9(3) 3_666 3_666 ?
C3 O31 Mn2 116.0(2) . . ?
C3 O32 Mn2 118.64(19) 3_666 . ?
C16 N11 C12 115.4(3) . . ?
C16 N11 Mn1 120.1(3) . . ?
C12 N11 Mn1 124.5(3) . . ?
N11 C12 C13 125.1(4) . . ?
C12 C13 C14 120.4(4) . . ?
C13 C14 C15 115.7(4) . . ?
C13 C14 C17 120.4(4) . . ?
C15 C14 C17 123.9(4) . . ?
C14 C15 C16 120.7(4) . . ?
N11 C16 C15 122.6(4) . . ?
C18 C17 C14 125.1(5) 1_455 . ?
C17 C18 C19 125.7(5) 1_655 . ?
C24 C19 C20 117.9(4) . . ?
C24 C19 C18 119.3(4) . . ?
C20 C19 C18 122.8(4) . . ?
C21 C20 C19 118.9(4) . . ?
N22 C21 C20 123.3(4) . . ?
C23 N22 C21 116.5(3) . . ?
C23 N22 Mn1 120.5(3) . . ?
C21 N22 Mn1 122.9(2) . . ?
N22 C23 C24 124.3(4) . . ?
C19 C24 C23 119.1(4) . . ?
C32 N31 C36 115.8(4) . . ?
C32 N31 Mn2 121.1(3) . . ?
C36 N31 Mn2 123.0(3) . . ?
N31 C32 C33 122.0(5) . . ?
C34 C33 C32 120.1(5) . . ?
C35 C34 C33 116.2(5) . . ?
C35 C34 C37 120.9(6) . . ?
C33 C34 C37 123.0(5) . . ?
C34 C35 C36 122.3(5) . . ?
N31 C36 C35 123.6(5) . . ?
C38 C37 C34 124.1(7) 1_455 . ?
C37 C38 C39 125.8(7) 1_655 . ?
C40 C39 C44 116.2(4) . . ?
C40 C39 C38 118.3(5) . . ?
C44 C39 C38 125.5(5) . . ?
C41 C40 C39 120.3(5) . . ?
N42 C41 C40 124.6(5) . . ?
C41 N42 C43 116.1(4) . . ?
C41 N42 Mn2 120.9(3) . . ?
C43 N42 Mn2 122.9(3) . . ?
N42 C43 C44 122.9(4) . . ?
C43 C44 C39 119.8(4) . . ?
O52 N5 O53 117.0(3) . . ?
O52 N5 O51 117.0(3) . . ?
O53 N5 O51 117.0(3) . . ?
O62 N6 O63 119.97(8) . . ?
O62 N6 O61 120.00(9) . . ?
O63 N6 O61 120.00(9) . . ?

loop_
_geom_bond_atom_site_label_1
_geom_bond_atom_site_label_2
_geom_bond_distance
_geom_bond_site_symmetry_2
_geom_bond_publ_flag
Mn1 O1W 2.176(2) . ?
Mn1 O22 2.2019(19) . ?
Mn1 O21 2.226(2) . ?
Mn1 N22 2.243(3) . ?
Mn1 N11 2.261(3) . ?
Mn1 O11 2.3780(19) . ?
Mn1 O12 2.400(2) . ?
Mn2 O2W 2.155(2) . ?
Mn2 O32 2.200(2) . ?
Mn2 N42 2.243(3) . ?
Mn2 N31 2.244(3) . ?
Mn2 O31 2.248(2) . ?
Mn2 O11 2.4463(19) 2_655 ?
Mn2 O12 2.447(2) . ?
C1 O11 1.235(3) . ?
C1 O12 1.239(3) 2_645 ?
C1 C2 1.528(4) . ?
O11 Mn2 2.4463(19) 2_645 ?
O12 C1 1.239(3) 2_655 ?
C2 O21 1.234(3) . ?
C2 O22 1.245(3) 2_645 ?
O22 C2 1.245(3) 2_655 ?
C3 O31 1.225(4) . ?
C3 O32 1.246(3) 3_666 ?
C3 C3 1.533(6) 3_666 ?
O32 C3 1.246(3) 3_666 ?
N11 C16 1.308(5) . ?
N11 C12 1.320(5) . ?
C12 C13 1.342(5) . ?
C13 C14 1.351(6) . ?
C14 C15 1.359(6) . ?
C14 C17 1.459(6) . ?
C15 C16 1.387(6) . ?
C17 C18 1.255(6) 1_455 ?
C18 C17 1.255(6) 1_655 ?
C18 C19 1.475(6) . ?
C19 C24 1.354(6) . ?
C19 C20 1.380(6) . ?
C20 C21 1.366(5) . ?
C21 N22 1.325(5) . ?
N22 C23 1.316(4) . ?
C23 C24 1.361(5) . ?
N31 C32 1.298(5) . ?
N31 C36 1.308(5) . ?
C32 C33 1.428(7) . ?
C33 C34 1.334(8) . ?
C34 C35 1.308(7) . ?
C34 C37 1.530(7) . ?
C35 C36 1.364(6) . ?
C37 C38 1.183(7) 1_455 ?
C38 C37 1.183(7) 1_655 ?
C38 C39 1.483(7) . ?
C39 C40 1.352(7) . ?
C39 C44 1.380(7) . ?
C40 C41 1.338(6) . ?
C41 N42 1.302(5) . ?
N42 C43 1.329(5) . ?
C43 C44 1.350(6) . ?
N5 O52 1.211(6) . ?
N5 O53 1.211(6) . ?
N5 O51 1.211(6) . ?
N6 O62 1.156(9) . ?
N6 O63 1.156(9) . ?
N6 O61 1.156(9) . ?

loop_
_geom_hbond_atom_site_label_D
_geom_hbond_atom_site_label_H
_geom_hbond_atom_site_label_A
_geom_hbond_distance_DH
_geom_hbond_distance_HA
_geom_hbond_distance_DA
_geom_hbond_angle_DHA
_geom_hbond_site_symmetry_A
O1W H12W O12 0.86 2.08 2.714(3) 130.2 .
O1W H12W O32 0.86 2.00 2.694(3) 137.6 .
O2W H21W O21 0.86 2.74 3.594(3) 175.5 1_565
O2W H21W O22 0.86 2.13 2.712(3) 124.5 2_655
C13 H13 O62 0.93 2.51 3.357(12) 152.0 2_655
C13 H13 O53 0.93 2.89 3.763(13) 156.3 2_655
C15 H15 O51 0.93 2.72 3.564(10) 151.6 1_455
C15 H15 O52 0.93 2.58 3.476(10) 162.4 1_455
C15 H15 O61 0.93 2.47 3.352(14) 158.5 1_455
C17 H17 O52 0.93 2.50 3.424(10) 173.7 2_655
C17 H17 O62 0.93 2.66 3.488(15) 148.0 2_655
C18 H18 O51 0.93 2.68 3.603(11) 169.4 .
C18 H18 O52 0.93 2.90 3.707(11) 146.4 .
C18 H18 O62 0.93 2.85 3.616(13) 139.9 .
C20 H20 O52 0.93 2.50 3.430(10) 176.8 2_755
C24 H24 O53 0.93 2.60 3.489(15) 160.9 .
C24 H24 O62 0.93 2.87 3.635(14) 140.4 .
C33 H33 O52 0.93 2.53 3.397(11) 156.3 1_465
C33 H33 N6 0.93 2.67 3.60(2) 175.5 1_465
C38 H38 O53 0.93 2.86 3.643(14) 143.1 1_565
C38 H38 O63 0.93 2.81 3.690(15) 159.0 1_565
C38 H38 O62 0.93 2.67 3.469(14) 143.9 1_565
C40 H40 O53 0.93 2.46 3.311(12) 151.5 1_565

loop_
_platon_squeeze_void_nr
_platon_squeeze_void_average_x
_platon_squeeze_void_average_y
_platon_squeeze_void_average_z
_platon_squeeze_void_volume
_platon_squeeze_void_count_electrons
1 -0.005 -0.013 0.000 545.7 42.4
2 0.332 -0.074 0.500 545.6 42.6
